data_4322607
loop_
_publ_author_name
'Ghezai Musie'
'Joseph H. Reibenspies'
'Marcetta Y. Darensbourg'

_publ_section_title
;
 Synthesis, Structures, and Electrochemical Properties of Nickel Complexes
 of Macrocyclic N2S2 Aminothioethers
;
_journal_name_full 'Inorganic Chemistry'
_journal_page_first 302
_journal_page_last 310
_journal_paper_doi 10.1021/ic970526t
_journal_volume 37
_journal_year 1998
_chemical_formula_sum 'C16 H32 Br2 N2 Ni O1.5 S2'
_chemical_formula_weight 559.09
_chemical_name_systematic
; 
 ? 
;
_space_group_IT_number 14
_symmetry_cell_setting monoclinic
_symmetry_space_group_name_Hall '-P 2ybc'
_symmetry_space_group_name_H-M 'P 1 21/c 1'
_atom_sites_solution_hydrogens geom
_atom_sites_solution_primary direct
_atom_sites_solution_secondary difmap
_audit_creation_method SHELXL
_cell_angle_alpha 90.00
_cell_angle_beta 97.53(6)
_cell_angle_gamma 90.00
_cell_formula_units_Z 4
_cell_length_a 7.900(5)
_cell_length_b 18.406(15)
_cell_length_c 15.612(14)
_cell_measurement_temperature 163(2)
_cell_volume 2251(3)
_computing_cell_refinement 'MSC CTR (4:1:0)'
_computing_data_collection 'MSC CTR (4:1:0)'
_computing_data_reduction 'MSC TEXSAN PROCESS'
_computing_molecular_graphics 'Siemens XP SHELXTL-PLUS'
_computing_publication_material 'SHELXL-93 CIFTAB'
_computing_structure_refinement 'SHELXL-93 (Sheldrick, 1993)'
_computing_structure_solution 'SHELXS-86 (Sheldrick, 1990)'
_diffrn_ambient_temperature 163(2)
_diffrn_measurement_device 'Rigaku AFC5'
_diffrn_measurement_method theta-2theta
_diffrn_radiation_monochromator graphite
_diffrn_radiation_source 'rotating anode'
_diffrn_radiation_type MoKa
_diffrn_radiation_wavelength 0.71073
_diffrn_reflns_av_R_equivalents 0.0000
_diffrn_reflns_av_sigmaI/netI 0.7361
_diffrn_reflns_limit_h_max 8
_diffrn_reflns_limit_h_min -8
_diffrn_reflns_limit_k_max 21
_diffrn_reflns_limit_k_min 0
_diffrn_reflns_limit_l_max 18
_diffrn_reflns_limit_l_min 0
_diffrn_reflns_number 3815
_diffrn_reflns_theta_max 25.07
_diffrn_reflns_theta_min 1.72
_diffrn_standards_decay_% <1
_diffrn_standards_interval_count 150
_diffrn_standards_number 3
_exptl_absorpt_coefficient_mu 4.608
_exptl_absorpt_correction_type difabs
_exptl_crystal_colour orange
_exptl_crystal_density_diffrn 1.650
_exptl_crystal_description plate
_exptl_crystal_F_000 1136
_exptl_crystal_size_max 0.3
_exptl_crystal_size_mid 0.2
_exptl_crystal_size_min 0.05
_refine_diff_density_max 1.354
_refine_diff_density_min -0.875
_refine_diff_density_rms 0.232
_refine_ls_extinction_method none
_refine_ls_goodness_of_fit_all 0.997
_refine_ls_goodness_of_fit_obs 1.249
_refine_ls_hydrogen_treatment riding
_refine_ls_matrix_type full
_refine_ls_number_parameters 123
_refine_ls_number_reflns 3765
_refine_ls_number_restraints 0
_refine_ls_restrained_S_all 1.121
_refine_ls_restrained_S_obs 1.249
_refine_ls_R_factor_all 0.4178
_refine_ls_R_factor_obs 0.1156
_refine_ls_shift/esd_max 0.008
_refine_ls_shift/esd_mean 0.001
_refine_ls_structure_factor_coef Fsqd
_refine_ls_weighting_details 'w=1/[s^2^(Fo^2^)+( 0.0995P)^2^+0.0000P] where P=(Fo^2^+2Fc^2^)/3'
_refine_ls_weighting_scheme calc
_refine_ls_wR_factor_all 0.3697
_refine_ls_wR_factor_obs 0.2153
_reflns_number_observed 1032
_reflns_number_total 3815
_reflns_observed_criterion >2sigma(I)
_cod_data_source_file ic970526t_1.cif
_cod_data_source_block II*Br2
_cod_depositor_comments
;
The following automatic conversions were performed:

'_refine_ls_weighting_scheme' value 'calc w=1/[s^2^(Fo^2^)+(
0.0995P)^2^+0.0000P] where P=(Fo^2^+2Fc^2^)/3' was changed to 'calc'.
New tag '_refine_ls_weighting_details' was created. The value of the
new tag was set to 'w=1/[s^2^(Fo^2^)+( 0.0995P)^2^+0.0000P] where
P=(Fo^2^+2Fc^2^)/3'.

Automatic conversion script
Id: cif_fix_values 3143 2015-03-26 13:38:13Z robertas 
;
_cod_original_cell_volume 2250.5(31)
_cod_original_formula_sum 'C16 H32 Br2 N2 Ni O1.50 S2'
_cod_database_code 4322607

loop_
_symmetry_equiv_pos_as_xyz
'x, y, z'
'-x, y+1/2, -z+1/2'
'-x, -y, -z'
'x, -y-1/2, z-1/2'

loop_
_atom_site_aniso_label
_atom_site_aniso_U_11
_atom_site_aniso_U_22
_atom_site_aniso_U_33
_atom_site_aniso_U_23
_atom_site_aniso_U_13
_atom_site_aniso_U_12
Ni1 0.019(2) 0.017(2) 0.027(2) 0.000(2) 0.006(2) 0.001(2)
Br1 0.037(2) 0.043(3) 0.037(2) 0.003(2) 0.009(2) 0.002(2)
Br2 0.040(2) 0.058(3) 0.037(2) -0.002(2) 0.000(2) 0.001(2)
S1 0.023(5) 0.027(6) 0.049(5) 0.004(4) -0.007(4) -0.008(4)
S2 0.051(6) 0.024(6) 0.029(5) 0.006(4) 0.004(4) 0.007(5)

loop_
_atom_site_label
_atom_site_type_symbol
_atom_site_fract_x
_atom_site_fract_y
_atom_site_fract_z
_atom_site_U_iso_or_equiv
_atom_site_thermal_displace_type
_atom_site_occupancy
_atom_site_calc_flag
_atom_site_refinement_flags
_atom_site_disorder_group
Ni1 Ni 0.3658(4) 0.3805(2) 0.2035(2) 0.0208(10) Uani 1 d . .
Br1 Br 0.2999(4) 0.0918(2) 0.4029(2) 0.0386(11) Uani 1 d . .
Br2 Br -0.2876(4) 0.1678(2) 0.0704(2) 0.0455(12) Uani 1 d . .
S1 S 0.2496(10) 0.3049(5) 0.1081(5) 0.034(2) Uani 1 d . .
S2 S 0.2352(11) 0.4641(5) 0.1222(5) 0.035(2) Uani 1 d . .
O1 O 0.0000 0.0000 0.0000 0.171(24) Uiso 1 d S .
H1O1 H -0.1063 0.0055 -0.0160 0.050 Uiso 1 d R .
O2 O 0.6235(30) 0.4091(15) 0.0779(15) 0.085(9) Uiso 1 d . .
H1O2 H 0.6093(30) 0.3657(15) 0.0598(15) 0.050 Uiso 1 d R .
H2O2 H 0.6470(30) 0.4396(15) 0.0403(15) 0.050 Uiso 1 d R .
N1 N 0.4579(27) 0.3004(12) 0.2756(13) 0.019(6) Uiso 1 d . .
N2 N 0.4617(25) 0.4530(12) 0.2888(12) 0.013(5) Uiso 1 d . .
C1 C 0.2452(35) 0.2302(16) 0.1876(16) 0.022(7) Uiso 1 d . .
C2 C 0.4100(35) 0.2264(17) 0.2289(17) 0.028(8) Uiso 1 d . .
H2A H 0.4209(35) 0.1878(17) 0.2706(17) 0.080 Uiso 1 d R .
H2B H 0.4844(35) 0.2168(17) 0.1863(17) 0.080 Uiso 1 d R .
C3 C 0.6556(35) 0.3073(16) 0.2722(17) 0.025(8) Uiso 1 d . .
H3A H 0.6750(35) 0.3147(16) 0.2134(17) 0.080 Uiso 1 d R .
H3B H 0.7146(35) 0.2637(16) 0.2925(17) 0.080 Uiso 1 d R .
C4 C 0.7254(33) 0.3768(17) 0.3246(17) 0.030(7) Uiso 1 d . .
H4A H 0.8470(33) 0.3774(17) 0.3249(17) 0.080 Uiso 1 d R .
H4B H 0.7021(33) 0.3716(17) 0.3831(17) 0.080 Uiso 1 d R .
C5 C 0.6485(37) 0.4423(18) 0.2870(19) 0.035(8) Uiso 1 d . .
H5A H 0.7037(37) 0.4822(18) 0.3189(19) 0.080 Uiso 1 d R .
H5B H 0.6714(37) 0.4464(18) 0.2283(19) 0.080 Uiso 1 d R .
C6 C 0.4096(43) 0.2992(19) 0.3632(20) 0.045(9) Uiso 1 d . .
H6A H 0.5087(43) 0.2904(19) 0.4045(20) 0.080 Uiso 1 d R .
H6B H 0.3305(43) 0.2602(19) 0.3676(20) 0.080 Uiso 1 d R .
C7 C 0.3250(34) 0.3712(17) 0.3873(17) 0.034(8) Uiso 1 d . .
H7A H 0.3058(34) 0.3692(17) 0.4467(17) 0.080 Uiso 1 d R .
H7B H 0.2151(34) 0.3744(17) 0.3530(17) 0.080 Uiso 1 d R .
C8 C 0.4187(37) 0.4421(17) 0.3750(17) 0.031(8) Uiso 1 d . .
H8A H 0.3539(37) 0.4827(17) 0.3915(17) 0.080 Uiso 1 d R .
H8B H 0.5253(37) 0.4413(17) 0.4124(17) 0.080 Uiso 1 d R .
C9 C 0.4118(32) 0.5282(14) 0.2530(16) 0.017(7) Uiso 1 d . .
H9A H 0.4916(32) 0.5439(14) 0.2155(16) 0.080 Uiso 1 d R .
H9B H 0.4211(32) 0.5611(14) 0.3011(16) 0.080 Uiso 1 d R .
C10 C 0.2199(32) 0.5345(15) 0.2054(15) 0.014(6) Uiso 1 d . .
C11 C 0.0238(40) 0.4156(20) 0.1001(20) 0.049(9) Uiso 1 d . .
H11A H -0.0369(40) 0.4387(20) 0.0501(20) 0.080 Uiso 1 d R .
H11B H -0.0417(40) 0.4225(20) 0.1471(20) 0.080 Uiso 1 d R .
C12 C 0.0445(45) 0.3424(22) 0.0764(23) 0.067(11) Uiso 1 d . .
H12A H -0.0342(45) 0.3172(22) 0.1079(23) 0.080 Uiso 1 d R .
H12B H 0.0100(45) 0.3340(22) 0.0160(23) 0.080 Uiso 1 d R .
C13 C 0.0953(41) 0.2407(19) 0.2365(19) 0.051(10) Uiso 1 d . .
H13A H 0.0899(41) 0.2015(19) 0.2767(19) 0.080 Uiso 1 d R .
H13B H 0.1154(41) 0.2855(19) 0.2677(19) 0.080 Uiso 1 d R .
H13C H -0.0108(41) 0.2437(19) 0.1989(19) 0.080 Uiso 1 d R .
C14 C 0.2151(34) 0.1538(16) 0.1367(17) 0.028(7) Uiso 1 d . .
H14A H 0.2090(34) 0.1152(16) 0.1776(17) 0.080 Uiso 1 d R .
H14B H 0.1116(34) 0.1548(16) 0.0969(17) 0.080 Uiso 1 d R .
H14C H 0.3104(34) 0.1457(16) 0.1056(17) 0.080 Uiso 1 d R .
C15 C 0.0952(31) 0.5183(14) 0.2660(15) 0.015(6) Uiso 1 d . .
H15A H 0.0936(31) 0.5573(14) 0.3067(15) 0.080 Uiso 1 d R .
H15B H -0.0170(31) 0.5121(14) 0.2349(15) 0.080 Uiso 1 d R .
H15C H 0.1299(31) 0.4743(14) 0.2962(15) 0.080 Uiso 1 d R .
C16 C 0.2016(38) 0.6086(19) 0.1717(19) 0.047(9) Uiso 1 d . .
H16A H 0.1951(38) 0.6421(19) 0.2182(19) 0.080 Uiso 1 d R .
H16B H 0.2941(38) 0.6221(19) 0.1408(19) 0.080 Uiso 1 d R .
H16C H 0.0964(38) 0.6096(19) 0.1332(19) 0.080 Uiso 1 d R .

loop_
_atom_type_symbol
_atom_type_description
_atom_type_scat_dispersion_real
_atom_type_scat_dispersion_imag
_atom_type_scat_source
C C 0.0033 0.0016 'International Tables Vol C Tables 4.2.6.8 and 6.1.1.4'
H H 0.0000 0.0000 'International Tables Vol C Tables 4.2.6.8 and 6.1.1.4'
N N 0.0061 0.0033 'International Tables Vol C Tables 4.2.6.8 and 6.1.1.4'
O O 0.0106 0.0060 'International Tables Vol C Tables 4.2.6.8 and 6.1.1.4'
S S 0.1246 0.1234 'International Tables Vol C Tables 4.2.6.8 and 6.1.1.4'
Ni Ni 0.3393 1.1124 'International Tables Vol C Tables 4.2.6.8 and 6.1.1.4'
Br Br -0.2901 2.4595 'International Tables Vol C Tables 4.2.6.8 and 6.1.1.4'

loop_
_geom_angle_atom_site_label_1
_geom_angle_atom_site_label_2
_geom_angle_atom_site_label_3
_geom_angle
_geom_angle_site_symmetry_1
_geom_angle_site_symmetry_3
_geom_angle_publ_flag
N1 Ni1 N2 92.4(8) . . ?
N1 Ni1 S1 90.2(7) . . ?
N2 Ni1 S1 177.0(7) . . ?
N1 Ni1 S2 173.5(7) . . ?
N2 Ni1 S2 91.5(7) . . ?
S1 Ni1 S2 85.8(3) . . ?
C12 S1 C1 112.3(15) . . ?
C12 S1 Ni1 103.4(13) . . ?
C1 S1 Ni1 93.5(9) . . ?
C10 S2 C11 108.8(13) . . ?
C10 S2 Ni1 99.0(9) . . ?
C11 S2 Ni1 96.6(11) . . ?
C6 N1 C2 110.1(21) . . ?
C6 N1 C3 114.3(21) . . ?
C2 N1 C3 103.6(19) . . ?
C6 N1 Ni1 115.4(18) . . ?
C2 N1 Ni1 110.0(16) . . ?
C3 N1 Ni1 102.6(15) . . ?
C8 N2 C5 110.6(21) . . ?
C8 N2 C9 112.7(20) . . ?
C5 N2 C9 108.8(20) . . ?
C8 N2 Ni1 114.8(17) . . ?
C5 N2 Ni1 101.0(16) . . ?
C9 N2 Ni1 108.1(15) . . ?
C2 C1 C13 121.9(25) . . ?
C2 C1 C14 104.8(24) . . ?
C13 C1 C14 106.6(23) . . ?
C2 C1 S1 104.6(21) . . ?
C13 C1 S1 109.3(21) . . ?
C14 C1 S1 109.3(17) . . ?
C1 C2 N1 109.3(25) . . ?
N1 C3 C4 109.2(21) . . ?
C5 C4 C3 111.5(23) . . ?
C4 C5 N2 118.0(25) . . ?
N1 C6 C7 112.8(25) . . ?
C8 C7 C6 117.9(22) . . ?
N2 C8 C7 114.5(24) . . ?
N2 C9 C10 114.8(21) . . ?
C16 C10 C15 112.0(23) . . ?
C16 C10 C9 106.1(22) . . ?
C15 C10 C9 110.9(19) . . ?
C16 C10 S2 114.5(19) . . ?
C15 C10 S2 114.6(19) . . ?
C9 C10 S2 97.5(16) . . ?
C12 C11 S2 111.7(27) . . ?
C11 C12 S1 115.6(29) . . ?

loop_
_geom_bond_atom_site_label_1
_geom_bond_atom_site_label_2
_geom_bond_distance
_geom_bond_site_symmetry_2
_geom_bond_publ_flag
Ni1 N1 1.94(2) . ?
Ni1 N2 1.97(2) . ?
Ni1 S1 2.154(9) . ?
Ni1 S2 2.167(9) . ?
S1 C12 1.77(4) . ?
S1 C1 1.86(3) . ?
S2 C10 1.85(3) . ?
S2 C11 1.88(3) . ?
N1 C6 1.47(3) . ?
N1 C2 1.57(4) . ?
N1 C3 1.57(3) . ?
N2 C8 1.44(3) . ?
N2 C5 1.49(3) . ?
N2 C9 1.52(3) . ?
C1 C2 1.38(4) . ?
C1 C13 1.50(4) . ?
C1 C14 1.62(4) . ?
C3 C4 1.58(4) . ?
C4 C5 1.44(4) . ?
C6 C7 1.55(4) . ?
C7 C8 1.53(4) . ?
C9 C10 1.60(3) . ?
C10 C16 1.46(4) . ?
C10 C15 1.48(3) . ?
C11 C12 1.41(4) . ?
